data_2017339
loop_
_publ_author_name
'Callear, Samantha K.'
'Hursthouse, Michael B.'

_publ_section_title
;
 A new polymorph of 2-methyl-6-nitroaniline
;
_journal_coeditor_code GD3303
_journal_issue 10
_journal_name_full 'Acta Crystallographica Section C'
_journal_page_first o539
_journal_page_last o542
_journal_paper_doi 10.1107/S0108270109035069
_journal_volume 65
_journal_year 2009
_chemical_formula_iupac 'C7 H8 N2 O2'
_chemical_formula_moiety 'C7 H8 N2 O2'
_chemical_formula_sum 'C7 H8 N2 O2'
_chemical_formula_weight 152.15
_chemical_melting_point_gt 334
_chemical_melting_point_lt 338
_chemical_name_systematic
;
2-methyl-6-nitroaniline
;
_space_group_IT_number 14
_symmetry_cell_setting monoclinic
_symmetry_space_group_name_Hall '-P 2ybc'
_symmetry_space_group_name_H-M 'P 1 21/c 1'
_cell_angle_alpha 90.00
_cell_angle_beta 91.464(4)
_cell_angle_gamma 90.00
_cell_formula_units_Z 4
_cell_length_a 3.9248(2)
_cell_length_b 12.8496(8)
_cell_length_c 14.2746(9)
_cell_measurement_reflns_used 1678
_cell_measurement_temperature 120(2)
_cell_measurement_theta_max 27.48
_cell_measurement_theta_min 2.91
_cell_volume 719.66(7)
_computing_cell_refinement 'DENZO (Otwinowski & Minor, 1997) & COLLECT (Hooft & Nonius 1998)'
_computing_data_collection 'COLLECT (Hooft & Nonius 1998)'
_computing_data_reduction 'DENZO (Otwinowski & Minor, 1997) & COLLECT (Hooft & Nonius 1998)'
_computing_molecular_graphics 'Mercury CSD 2.2 (CCDC 2008)'
_computing_publication_material 'publCIF 1.9.3_c (Westrip, 2009)'
_computing_structure_refinement 'SHELXL-97 (Sheldrick, 2008)'
_computing_structure_solution 'SHELXS-97 (Sheldrick, 2008)'
_diffrn_ambient_temperature 120(2)
_diffrn_detector_area_resol_mean 9.091
_diffrn_measured_fraction_theta_full 0.988
_diffrn_measured_fraction_theta_max 0.988
_diffrn_measurement_device_type 'Bruker Nonius 95mm CCD camera on \k-goniostat'
_diffrn_measurement_method '\f & \w scans'
_diffrn_radiation_monochromator graphite
_diffrn_radiation_source 'Bruker Nonius FR591 rotating anode'
_diffrn_radiation_type MoK\a
_diffrn_radiation_wavelength 0.71073
_diffrn_reflns_av_R_equivalents 0.0336
_diffrn_reflns_av_sigmaI/netI 0.0290
_diffrn_reflns_limit_h_max 5
_diffrn_reflns_limit_h_min -4
_diffrn_reflns_limit_k_max 16
_diffrn_reflns_limit_k_min -15
_diffrn_reflns_limit_l_max 16
_diffrn_reflns_limit_l_min -18
_diffrn_reflns_number 8872
_diffrn_reflns_theta_full 27.50
_diffrn_reflns_theta_max 27.50
_diffrn_reflns_theta_min 4.27
_exptl_absorpt_coefficient_mu 0.105
_exptl_absorpt_correction_T_max 0.9947
_exptl_absorpt_correction_T_min 0.9492
_exptl_absorpt_correction_type multi-scan
_exptl_absorpt_process_details '(SADABS; Sheldrick, 2003)'
_exptl_crystal_colour orange
_exptl_crystal_density_diffrn 1.404
_exptl_crystal_density_method 'not measured'
_exptl_crystal_description needle
_exptl_crystal_F_000 320
_exptl_crystal_size_max 0.50
_exptl_crystal_size_mid 0.08
_exptl_crystal_size_min 0.05
_refine_diff_density_max 0.173
_refine_diff_density_min -0.129
_refine_ls_extinction_coef 0.081(16)
_refine_ls_extinction_method SHELXL
_refine_ls_goodness_of_fit_ref 1.037
_refine_ls_hydrogen_treatment mixed
_refine_ls_matrix_type full
_refine_ls_number_constraints 0
_refine_ls_number_parameters 110
_refine_ls_number_reflns 1631
_refine_ls_number_restraints 2
_refine_ls_restrained_S_all 1.037
_refine_ls_R_factor_all 0.0768
_refine_ls_R_factor_gt 0.0451
_refine_ls_shift/su_max 0.000
_refine_ls_shift/su_mean 0.000
_refine_ls_structure_factor_coef Fsqd
_refine_ls_weighting_details 'calc w=1/[\s^2^(Fo^2^)+(0.0564P)^2^+0.1081P] where P=(Fo^2^+2Fc^2^)/3'
_refine_ls_weighting_scheme calc
_refine_ls_wR_factor_gt 0.1069
_refine_ls_wR_factor_ref 0.1254
_reflns_number_gt 1089
_reflns_number_total 1631
_reflns_threshold_expression I>2\s(I)
_cod_data_source_file gd3303.cif
_cod_data_source_block II
_cod_original_sg_symbol_H-M 'P 21/c'
_cod_database_code 2017339
_cod_database_fobs_code 2017339

loop_
_symmetry_equiv_pos_as_xyz
'x, y, z'
'-x, y+1/2, -z+1/2'
'-x, -y, -z'
'x, -y-1/2, z-1/2'

loop_
_atom_site_type_symbol
_atom_site_label
_atom_site_fract_x
_atom_site_fract_y
_atom_site_fract_z
_atom_site_U_iso_or_equiv
_atom_site_adp_type
_atom_site_calc_flag
_atom_site_refinement_flags
_atom_site_occupancy
_atom_site_disorder_assembly
_atom_site_disorder_group
C C1 0.3383(3) 0.84204(11) 0.25832(10) 0.0447(4) Uani d . 1 . .
C C2 0.1879(4) 0.92341(13) 0.20402(11) 0.0527(4) Uani d . 1 . .
C C3 0.0633(4) 1.01012(13) 0.24766(13) 0.0605(5) Uani d . 1 . .
H H3 -0.0398 1.0633 0.2104 0.073 Uiso calc R 1 . .
C C4 0.0821(4) 1.02305(13) 0.34367(13) 0.0641(5) Uani d . 1 . .
H H4 -0.0061 1.0841 0.3717 0.077 Uiso calc R 1 . .
C C5 0.2281(4) 0.94741(13) 0.39741(12) 0.0574(5) Uani d . 1 . .
H H5 0.2457 0.9559 0.4635 0.069 Uiso calc R 1 . .
C C6 0.3526(3) 0.85709(11) 0.35587(10) 0.0464(4) Uani d . 1 . .
C C7 0.1676(6) 0.91331(18) 0.09944(12) 0.0820(6) Uani d . 1 . .
H H7A 0.0508 0.9742 0.0726 0.123 Uiso calc R 1 . .
H H7B 0.0404 0.8502 0.0824 0.123 Uiso calc R 1 . .
H H7C 0.3982 0.9090 0.0750 0.123 Uiso calc R 1 . .
N N1 0.4565(4) 0.75594(11) 0.21480(11) 0.0611(4) Uani d D 1 . .
N N6 0.5077(4) 0.78146(11) 0.41765(10) 0.0608(4) Uani d . 1 . .
O O6A 0.5386(4) 0.80276(11) 0.50157(9) 0.0909(5) Uani d . 1 . .
O O6B 0.6083(4) 0.69781(11) 0.38718(10) 0.0876(5) Uani d . 1 . .
H H1B 0.553(5) 0.7044(13) 0.2494(14) 0.078(6) Uiso d D 1 . .
H H1A 0.468(5) 0.7543(15) 0.1541(11) 0.077(6) Uiso d D 1 . .

loop_
_atom_site_aniso_label
_atom_site_aniso_U_11
_atom_site_aniso_U_22
_atom_site_aniso_U_33
_atom_site_aniso_U_12
_atom_site_aniso_U_13
_atom_site_aniso_U_23
C1 0.0461(8) 0.0458(8) 0.0422(8) -0.0079(6) 0.0018(6) 0.0009(6)
C2 0.0503(8) 0.0580(9) 0.0495(9) -0.0079(7) -0.0024(6) 0.0097(7)
C3 0.0548(9) 0.0533(9) 0.0735(12) 0.0005(7) 0.0012(8) 0.0161(8)
C4 0.0646(10) 0.0513(10) 0.0767(13) 0.0043(7) 0.0123(8) -0.0035(8)
C5 0.0643(10) 0.0577(10) 0.0505(9) -0.0026(7) 0.0095(7) -0.0059(7)
C6 0.0513(8) 0.0457(8) 0.0423(8) -0.0030(6) 0.0026(6) 0.0039(6)
C7 0.0939(14) 0.0990(15) 0.0525(11) -0.0003(11) -0.0108(9) 0.0168(10)
N1 0.0817(10) 0.0555(9) 0.0461(8) 0.0020(7) 0.0018(7) -0.0066(7)
N6 0.0764(10) 0.0604(9) 0.0456(8) 0.0018(7) 0.0008(6) 0.0058(7)
O6A 0.1401(14) 0.0898(11) 0.0423(8) 0.0080(9) -0.0095(7) 0.0074(7)
O6B 0.1305(12) 0.0675(9) 0.0646(9) 0.0354(8) -0.0007(8) 0.0074(7)

loop_
_atom_type_symbol
_atom_type_description
_atom_type_scat_dispersion_real
_atom_type_scat_dispersion_imag
_atom_type_scat_source
C C 0.0033 0.0016 'International Tables Vol C Tables 4.2.6.8 and 6.1.1.4'
H H 0.0000 0.0000 'International Tables Vol C Tables 4.2.6.8 and 6.1.1.4'
N N 0.0061 0.0033 'International Tables Vol C Tables 4.2.6.8 and 6.1.1.4'
O O 0.0106 0.0060 'International Tables Vol C Tables 4.2.6.8 and 6.1.1.4'

loop_
_geom_angle_atom_site_label_1
_geom_angle_atom_site_label_2
_geom_angle_atom_site_label_3
_geom_angle_site_symmetry_1
_geom_angle_site_symmetry_3
_geom_angle
_geom_angle_publ_flag
N1 C1 C6 . . 124.09(14) ?
N1 C1 C2 . . 119.50(14) ?
C6 C1 C2 . . 116.40(13) ?
C3 C2 C1 . . 119.84(14) ?
C3 C2 C7 . . 120.79(15) ?
C1 C2 C7 . . 119.37(15) ?
C2 C3 C4 . . 122.52(15) ?
C2 C3 H3 . . 118.7 ?
C4 C3 H3 . . 118.7 ?
C5 C4 C3 . . 119.10(16) ?
C5 C4 H4 . . 120.4 ?
C3 C4 H4 . . 120.4 ?
C4 C5 C6 . . 120.17(15) ?
C4 C5 H5 . . 119.9 ?
C6 C5 H5 . . 119.9 ?
C5 C6 C1 . . 121.95(14) ?
C5 C6 N6 . . 116.65(13) ?
C1 C6 N6 . . 121.37(13) ?
C2 C7 H7A . . 109.5 ?
C2 C7 H7B . . 109.5 ?
H7A C7 H7B . . 109.5 ?
C2 C7 H7C . . 109.5 ?
H7A C7 H7C . . 109.5 ?
H7B C7 H7C . . 109.5 ?
C1 N1 H1B . . 119.4(13) ?
C1 N1 H1A . . 120.2(13) ?
H1B N1 H1A . . 119.7(19) ?
O6A N6 C6 . . 118.44(15) ?
O6B N6 O6A . . 120.94(15) ?
O6B N6 C6 . . 120.62(14) ?

loop_
_geom_bond_atom_site_label_1
_geom_bond_atom_site_label_2
_geom_bond_site_symmetry_2
_geom_bond_distance
_geom_bond_publ_flag
C1 N1 . 1.356(2) ?
C1 C6 . 1.406(2) ?
C1 C2 . 1.421(2) ?
C2 C3 . 1.373(2) ?
C2 C7 . 1.499(2) ?
C3 C4 . 1.381(2) ?
C3 H3 . 0.9500 ?
C4 C5 . 1.356(2) ?
C4 H4 . 0.9500 ?
C5 C6 . 1.397(2) ?
C5 H5 . 0.9500 ?
C6 N6 . 1.437(2) ?
C7 H7A . 0.9800 ?
C7 H7B . 0.9800 ?
C7 H7C . 0.9800 ?
N1 H1B . 0.904(15) ?
N1 H1A . 0.868(15) ?
N6 O6A . 1.2318(19) ?
N6 O6B . 1.2284(18) ?

loop_
_geom_hbond_atom_site_label_D
_geom_hbond_atom_site_label_H
_geom_hbond_atom_site_label_A
_geom_hbond_site_symmetry_A
_geom_hbond_distance_DH
_geom_hbond_distance_HA
_geom_hbond_distance_DA
_geom_hbond_angle_DHA
N1 H1A O6A 4_575 0.868(15) 2.322(16) 3.160(2) 162.4(17)
N1 H1B O6B . 0.904(15) 1.98(2) 2.625(2) 127.5(17)

loop_
_geom_torsion_atom_site_label_1
_geom_torsion_atom_site_label_2
_geom_torsion_atom_site_label_3
_geom_torsion_atom_site_label_4
_geom_torsion_site_symmetry_1
_geom_torsion_site_symmetry_2
_geom_torsion_site_symmetry_3
_geom_torsion_site_symmetry_4
_geom_torsion
_geom_torsion_publ_flag
N1 C1 C2 C3 . . . . 179.06(14) ?
C6 C1 C2 C3 . . . . -0.7(2) ?
N1 C1 C2 C7 . . . . -1.0(2) ?
C6 C1 C2 C7 . . . . 179.29(14) ?
C1 C2 C3 C4 . . . . 1.0(2) ?
C7 C2 C3 C4 . . . . -178.95(16) ?
C2 C3 C4 C5 . . . . -0.2(2) ?
C3 C4 C5 C6 . . . . -1.0(2) ?
C4 C5 C6 C1 . . . . 1.3(2) ?
C4 C5 C6 N6 . . . . 179.17(14) ?
N1 C1 C6 C5 . . . . 179.83(14) ?
C2 C1 C6 C5 . . . . -0.4(2) ?
N1 C1 C6 N6 . . . . 2.1(2) ?
C2 C1 C6 N6 . . . . -178.23(13) ?
C5 C6 N6 O6A . . . . -4.0(2) ?
C1 C6 N6 O6A . . . . 173.94(15) ?
C5 C6 N6 O6B . . . . 176.40(15) ?
C1 C6 N6 O6B . . . . -5.7(2) ?

loop_
_cod_related_entry_id
_cod_related_entry_database
_cod_related_entry_code
1 ChemSpider 10824
